data_1541635
loop_
_publ_author_name
'Mereiter, K.'
'Preisinger, A.'
'Zellner, A.'
'Mikenda, W.'
'Steidl, H.'

_publ_section_title
;
 Hydrogen bonds in alpha-(Na3 P S4 (H2 O)8 ): X-ray diffraction and
 vibrational spectroscopic study
;
_journal_name_full 'Inorganica Chimica Acta'
_journal_page_first 67
_journal_page_last 73
_journal_volume 72
_journal_year 1983
_chemical_formula_sum 'H16 Na3 O8 P S4'
_chemical_name_systematic 'Na3 (P S4) (O H2)8'
_space_group_IT_number 14
_symmetry_space_group_name_Hall '-P 2ybc'
_symmetry_space_group_name_H-M 'P 1 21/c 1'
_cell_angle_alpha 90
_cell_angle_beta 103.41
_cell_angle_gamma 90
_cell_formula_units_Z 4
_cell_length_a 8.644
_cell_length_b 12.853
_cell_length_c 13.586
_cell_volume 1468.269
_citation_journal_id_ASTM ICHAA3
_cod_data_source_file Mereiter_ICHAA3_1983_1841.cif
_cod_data_source_block H16Na3O8P1S4
_cod_original_formula_sum 'H16 Na3 O8 P1 S4'
_cod_database_code 1541635

loop_
_symmetry_equiv_pos_as_xyz
x,y,z
-x,y+1/2,-z+1/2
-x,-y,-z
x,-y-1/2,z-1/2

loop_
_atom_site_label
_atom_site_type_symbol
_atom_site_fract_x
_atom_site_fract_y
_atom_site_fract_z
_atom_site_occupancy
_atom_site_U_iso_or_equiv
O3 O-2 0.74025 0.40146 0.06748 1 0.0
O4 O-2 0.40818 0.4611 0.14557 1 0.0
Na1 Na+1 0 0 0 1 0.0
H10 H+1 0.50211 0.35505 0.3939 1 0.0
H4 H+1 0.17646 0.80929 1.02713 1 0.0
O5 O-2 0.5314 0.42606 0.41053 1 0.0
P1 P+5 0.71283 0.67142 0.25214 1 0.0
Na2 Na+1 0.5 0.5 0 1 0.0
S1 S-2 0.78415 0.52034 0.28544 1 0.0
O6 O-2 0.14346 0.51946 0.25073 1 0.0
H5 H+1 0.77417 0.42732 0.13536 1 0.0
H9 H+1 0.60938 0.44552 0.37382 1 0.0
H16 H+1 0.10105 0.15579 0.55752 1 0.0
H2 H+1 0.27017 0.13556 1.01453 1 0.0
H14 H+1 0.86647 0.23765 0.30941 1 0.0
O2 O-2 0.14929 0.84807 0.96512 1 0.0
H13 H+1 0.6867 0.23451 0.30164 1 0.0
S2 S-2 0.60972 0.68743 0.1031 1 0.0
H8 H+1 0.40422 0.38693 0.15291 1 0.0
Na3 Na+1 0.33817 0.55148 0.40846 1 0.0
H1 H+1 0.18329 0.15579 0.90617 1 0.0
O1 O-2 0.19507 0.10471 0.95894 1 0.0
H6 H+1 0.7123 0.32996 0.07423 1 0.0
H12 H+1 0.14875 0.44496 0.24759 1 0.0
H11 H+1 0.03878 0.53017 0.26161 1 0.0
S3 S-2 0.55688 0.7109 0.33795 1 0.0
O8 O-2 0.09244 0.11182 0.49938 1 0.0
H15 H+1 0.17572 0.13519 0.46868 1 0.0
O7 O-2 0.78802 0.23572 0.34914 1 0.0
Na4 Na+1 0.82984 0.06013 0.41705 1 0.0
S4 S-2 0.9081 0.76705 0.28433 1 0.0
H3 H+1 0.06885 0.80914 0.91922 1 0.0
H7 H+1 0.49107 0.48375 0.20141 1 0.0
